data_1568181
loop_
_publ_author_name
'Prey, Sven E.'
'Herok, Christoph'
'Fantuzzi, Felipe'
'Bolte, Michael'
'Lerner, Hans-Wolfram'
'Engels, Bernd'
'Wagner, Matthias'

_publ_section_title
;
 Multifaceted behavior of a doubly reduced arylborane in B-H-bond
 activation and hydroboration catalysis.
;
_journal_issue 4
_journal_name_full 'Chemical science'
_journal_page_first 849
_journal_page_last 860
_journal_paper_doi 10.1039/d2sc05518j
_journal_volume 14
_journal_year 2023
_chemical_formula_moiety 'C32 H54 B4 Na2 O8'
_chemical_formula_sum 'C32 H54 B4 Na2 O8'
_chemical_formula_weight 655.97
_space_group_crystal_system triclinic
_space_group_IT_number 2
_space_group_name_Hall '-P 1'
_space_group_name_H-M_alt 'P -1'
_atom_sites_solution_hydrogens mixed
_atom_sites_solution_primary direct
_audit_creation_method SHELXL-2018/3
_audit_update_record
;
2022-09-15 deposited with the CCDC.	2022-12-23 downloaded from the CCDC.
;
_cell_angle_alpha 84.951(5)
_cell_angle_beta 81.475(5)
_cell_angle_gamma 62.613(5)
_cell_formula_units_Z 1
_cell_length_a 9.5043(6)
_cell_length_b 10.1028(7)
_cell_length_c 11.4194(8)
_cell_measurement_reflns_used 11702
_cell_measurement_temperature 173(2)
_cell_measurement_theta_max 26.13
_cell_measurement_theta_min 3.2
_cell_volume 962.59(12)
_computing_cell_refinement 'X-Area (Stoe & Cie, 2001)'
_computing_data_collection 'X-Area (Stoe & Cie, 2001)'
_computing_data_reduction 'X-Area (Stoe & Cie, 2001)'
_computing_molecular_graphics 'XP in SHELXTL-Plus (Sheldrick, 2008)'
_computing_publication_material SHELXL
_computing_structure_refinement 'SHELXL (Sheldrick, 2008)'
_computing_structure_solution 'SHELXS (Sheldrick, 2008)'
_diffrn_ambient_temperature 173(2)
_diffrn_measured_fraction_theta_full 0.994
_diffrn_measured_fraction_theta_max 0.981
_diffrn_measurement_device_type 'STOE IPDS II two-circle-diffractometer'
_diffrn_measurement_method \w
_diffrn_radiation_type MoK\a
_diffrn_radiation_wavelength 0.71073
_diffrn_reflns_av_R_equivalents 0.0210
_diffrn_reflns_av_unetI/netI 0.0152
_diffrn_reflns_Laue_measured_fraction_full 0.994
_diffrn_reflns_Laue_measured_fraction_max 0.981
_diffrn_reflns_limit_h_max 10
_diffrn_reflns_limit_h_min -11
_diffrn_reflns_limit_k_max 12
_diffrn_reflns_limit_k_min -12
_diffrn_reflns_limit_l_max 13
_diffrn_reflns_limit_l_min -13
_diffrn_reflns_number 11702
_diffrn_reflns_point_group_measured_fraction_full 0.994
_diffrn_reflns_point_group_measured_fraction_max 0.981
_diffrn_reflns_theta_full 25.000
_diffrn_reflns_theta_max 25.646
_diffrn_reflns_theta_min 3.251
_diffrn_source 'Genix 3D I\mS microfocus X-ray source'
_exptl_absorpt_coefficient_mu 0.096
_exptl_absorpt_correction_T_max 1.000
_exptl_absorpt_correction_T_min 0.496
_exptl_absorpt_correction_type multi-scan
_exptl_absorpt_process_details 'X-Area (Stoe & Cie, 2001)'
_exptl_crystal_colour colourless
_exptl_crystal_density_diffrn 1.132
_exptl_crystal_description block
_exptl_crystal_F_000 352
_exptl_crystal_size_max 0.260
_exptl_crystal_size_mid 0.260
_exptl_crystal_size_min 0.130
_refine_diff_density_max 0.648
_refine_diff_density_min -0.485
_refine_diff_density_rms 0.048
_refine_ls_extinction_method none
_refine_ls_goodness_of_fit_ref 1.050
_refine_ls_hydrogen_treatment mixed
_refine_ls_matrix_type full
_refine_ls_number_parameters 212
_refine_ls_number_reflns 3583
_refine_ls_number_restraints 0
_refine_ls_restrained_S_all 1.050
_refine_ls_R_factor_all 0.0667
_refine_ls_R_factor_gt 0.0595
_refine_ls_shift/su_max 0.000
_refine_ls_shift/su_mean 0.000
_refine_ls_structure_factor_coef Fsqd
_refine_ls_weighting_details 'w=1/[\s^2^(Fo^2^)+(0.0600P)^2^+0.8729P] where P=(Fo^2^+2Fc^2^)/3'
_refine_ls_weighting_scheme calc
_refine_ls_wR_factor_gt 0.1464
_refine_ls_wR_factor_ref 0.1530
_reflns_Friedel_coverage 0.000
_reflns_number_gt 3195
_reflns_number_total 3583
_reflns_threshold_expression 'I > 2\s(I)'
_cod_data_source_file d2sc05518j3.cif
_cod_data_source_block wa2936
_cod_depositor_comments 'Adding full bibliography for 1568181--1568189.cif.'
_cod_database_code 1568181
_shelx_shelxl_version_number 2018/3
_shelx_space_group_comment
; 
The symmetry employed for this shelxl refinement is uniquely defined 
by the following loop, which should always be used as a source of 
symmetry information in preference to the above space-group names. 
They are only intended as comments. 
;
_shelx_estimated_absorpt_t_min 0.976
_shelx_estimated_absorpt_t_max 0.988

loop_
_space_group_symop_operation_xyz
'x, y, z'
'-x, -y, -z'

loop_
_atom_site_label
_atom_site_type_symbol
_atom_site_fract_x
_atom_site_fract_y
_atom_site_fract_z
_atom_site_U_iso_or_equiv
_atom_site_adp_type
_atom_site_occupancy
_atom_site_site_symmetry_order
_atom_site_calc_flag
_atom_site_refinement_flags_posn
_atom_site_refinement_flags_adp
_atom_site_refinement_flags_occupancy
_atom_site_disorder_assembly
_atom_site_disorder_group
Na1 Na 0.25578(9) 0.58111(10) 0.11903(7) 0.0381(2) Uani 1 1 d . . . . .
B1 B 0.5843(3) 0.5513(3) 0.0853(2) 0.0306(5) Uani 1 1 d . . . . .
H1 H 0.717(3) 0.533(3) 0.071(2) 0.041(6) Uiso 1 1 d . . . . .
B2 B 0.4868(3) 0.6570(3) 0.20785(19) 0.0307(5) Uani 1 1 d . . . . .
O1 O 0.52379(18) 0.75259(17) 0.26096(12) 0.0376(4) Uani 1 1 d . . . . .
O2 O 0.34135(17) 0.66683(17) 0.26412(13) 0.0387(4) Uani 1 1 d . . . . .
C1 C 0.5814(2) 0.3903(2) 0.09973(16) 0.0299(4) Uani 1 1 d . . . . .
C2 C 0.5043(2) 0.3458(2) 0.02568(17) 0.0300(4) Uani 1 1 d . . . . .
C3 C 0.5055(3) 0.2053(2) 0.0491(2) 0.0417(5) Uani 1 1 d . . . . .
H3 H 0.453595 0.175066 -0.000023 0.050 Uiso 1 1 calc R U . . .
C4 C 0.5782(3) 0.1108(3) 0.1395(2) 0.0515(6) Uani 1 1 d . . . . .
H4 H 0.574992 0.018041 0.153039 0.062 Uiso 1 1 calc R U . . .
C5 C 0.6560(3) 0.1525(3) 0.2104(2) 0.0529(7) Uani 1 1 d . . . . .
H5 H 0.709074 0.087438 0.272167 0.063 Uiso 1 1 calc R U . . .
C6 C 0.6565(3) 0.2895(3) 0.19121(19) 0.0430(5) Uani 1 1 d . . . . .
H6 H 0.709499 0.316954 0.241492 0.052 Uiso 1 1 calc R U . . .
C11 C 0.4145(3) 0.8090(3) 0.36861(18) 0.0396(5) Uani 1 1 d . . . . .
C12 C 0.2679(3) 0.7931(2) 0.34309(19) 0.0398(5) Uani 1 1 d . . . . .
C13 C 0.4996(4) 0.7077(4) 0.4683(2) 0.0668(8) Uani 1 1 d . . . . .
H13A H 0.431229 0.740409 0.543787 0.100 Uiso 1 1 calc R U . . .
H13B H 0.522694 0.604977 0.454274 0.100 Uiso 1 1 calc R U . . .
H13C H 0.599700 0.712402 0.471263 0.100 Uiso 1 1 calc R U . . .
C14 C 0.3828(4) 0.9673(3) 0.3858(3) 0.0681(9) Uani 1 1 d . . . . .
H14A H 0.309180 1.005924 0.458208 0.102 Uiso 1 1 calc R U . . .
H14B H 0.483534 0.969106 0.392478 0.102 Uiso 1 1 calc R U . . .
H14C H 0.335237 1.029597 0.317730 0.102 Uiso 1 1 calc R U . . .
C15 C 0.1774(4) 0.7558(4) 0.4512(3) 0.0642(8) Uani 1 1 d . . . . .
H15A H 0.127582 0.840180 0.504857 0.096 Uiso 1 1 calc R U . . .
H15B H 0.094705 0.736006 0.426335 0.096 Uiso 1 1 calc R U . . .
H15C H 0.251691 0.667313 0.492167 0.096 Uiso 1 1 calc R U . . .
C16 C 0.1548(4) 0.9249(3) 0.2734(3) 0.0683(8) Uani 1 1 d . . . . .
H16A H 0.102208 1.013016 0.323210 0.102 Uiso 1 1 calc R U . . .
H16B H 0.215182 0.945022 0.202948 0.102 Uiso 1 1 calc R U . . .
H16C H 0.073974 0.901728 0.249260 0.102 Uiso 1 1 calc R U . . .
O21 O -0.0067(2) 0.7429(2) 0.09565(18) 0.0650(6) Uani 1 1 d . . . . .
C21 C -0.0426(5) 0.8257(5) -0.0114(3) 0.1038(15) Uani 1 1 d . . . . .
H21A H 0.035492 0.863714 -0.036469 0.156 Uiso 1 1 calc R U . . .
H21B H -0.038424 0.761402 -0.072591 0.156 Uiso 1 1 calc R U . . .
H21C H -0.149906 0.909584 0.000618 0.156 Uiso 1 1 calc R U . . .
O22 O 0.0943(2) 0.4943(2) 0.2376(2) 0.0807(7) Uani 1 1 d . . . . .
C22 C -0.1085(3) 0.6856(4) 0.1375(4) 0.0869(12) Uani 1 1 d . . . . .
H22A H -0.120681 0.635703 0.071635 0.104 Uiso 1 1 calc R U . . .
H22B H -0.214333 0.769507 0.161656 0.104 Uiso 1 1 calc R U . . .
C23 C -0.0656(3) 0.5813(4) 0.2355(3) 0.0620(7) Uani 1 1 d . . . . .
H23A H -0.110017 0.637525 0.309881 0.074 Uiso 1 1 calc R U . . .
H23B H -0.116698 0.515497 0.234088 0.074 Uiso 1 1 calc R U . . .
C24 C 0.1471(5) 0.3829(4) 0.3226(4) 0.0936(12) Uani 1 1 d . . . . .
H24A H 0.264113 0.331172 0.311857 0.140 Uiso 1 1 calc R U . . .
H24B H 0.109201 0.426314 0.401359 0.140 Uiso 1 1 calc R U . . .
H24C H 0.105736 0.311707 0.314955 0.140 Uiso 1 1 calc R U . . .

loop_
_atom_site_aniso_label
_atom_site_aniso_U_11
_atom_site_aniso_U_22
_atom_site_aniso_U_33
_atom_site_aniso_U_23
_atom_site_aniso_U_13
_atom_site_aniso_U_12
Na1 0.0244(4) 0.0491(5) 0.0404(5) -0.0175(4) 0.0040(3) -0.0159(4)
B1 0.0251(10) 0.0390(12) 0.0306(11) -0.0111(9) 0.0006(8) -0.0164(9)
B2 0.0298(11) 0.0365(12) 0.0278(11) -0.0048(9) -0.0032(9) -0.0163(9)
O1 0.0416(8) 0.0506(9) 0.0293(7) -0.0145(6) 0.0045(6) -0.0285(7)
O2 0.0327(8) 0.0455(9) 0.0414(8) -0.0200(7) 0.0076(6) -0.0211(7)
C1 0.0248(9) 0.0345(10) 0.0243(9) -0.0074(8) 0.0033(7) -0.0090(8)
C2 0.0268(9) 0.0316(10) 0.0288(9) -0.0101(8) 0.0073(7) -0.0122(8)
C3 0.0469(13) 0.0372(11) 0.0408(12) -0.0114(9) 0.0099(10) -0.0215(10)
C4 0.0659(16) 0.0333(12) 0.0450(13) -0.0061(10) 0.0139(12) -0.0187(11)
C5 0.0572(15) 0.0410(13) 0.0356(12) 0.0047(10) 0.0043(11) -0.0049(11)
C6 0.0399(12) 0.0488(13) 0.0288(10) -0.0052(9) -0.0021(9) -0.0103(10)
C11 0.0500(13) 0.0480(13) 0.0257(10) -0.0131(9) 0.0061(9) -0.0275(11)
C12 0.0390(12) 0.0415(12) 0.0355(11) -0.0151(9) 0.0075(9) -0.0164(10)
C13 0.0704(19) 0.094(2) 0.0334(13) -0.0051(13) -0.0091(12) -0.0340(17)
C14 0.088(2) 0.0653(18) 0.0646(18) -0.0358(15) 0.0216(16) -0.0498(17)
C15 0.0638(17) 0.0764(19) 0.0581(16) -0.0284(14) 0.0303(14) -0.0429(16)
C16 0.0503(16) 0.0611(17) 0.0668(18) -0.0161(14) -0.0065(14) -0.0002(13)
O21 0.0333(9) 0.0809(14) 0.0660(12) 0.0164(10) -0.0021(8) -0.0176(9)
C21 0.072(2) 0.100(3) 0.070(2) 0.025(2) 0.0049(18) 0.012(2)
O22 0.0355(10) 0.0668(13) 0.1249(19) 0.0393(13) -0.0086(11) -0.0181(9)
C22 0.0375(15) 0.0661(19) 0.163(4) 0.035(2) -0.0327(19) -0.0288(14)
C23 0.0348(13) 0.086(2) 0.0632(17) 0.0004(15) 0.0012(12) -0.0284(14)
C24 0.085(2) 0.082(2) 0.100(3) 0.036(2) -0.022(2) -0.029(2)

loop_
_atom_type_symbol
_atom_type_description
_atom_type_scat_dispersion_real
_atom_type_scat_dispersion_imag
_atom_type_scat_source
C C 0.0033 0.0016 'International Tables Vol C Tables 4.2.6.8 and 6.1.1.4'
H H 0.0000 0.0000 'International Tables Vol C Tables 4.2.6.8 and 6.1.1.4'
B B 0.0013 0.0007 'International Tables Vol C Tables 4.2.6.8 and 6.1.1.4'
Na Na 0.0362 0.0249 'International Tables Vol C Tables 4.2.6.8 and 6.1.1.4'
O O 0.0106 0.0060 'International Tables Vol C Tables 4.2.6.8 and 6.1.1.4'

loop_
_geom_angle_atom_site_label_1
_geom_angle_atom_site_label_2
_geom_angle_atom_site_label_3
_geom_angle
_geom_angle_site_symmetry_1
_geom_angle_site_symmetry_3
_geom_angle_publ_flag
O21 Na1 O22 71.92(7) . . ?
O21 Na1 O2 110.22(8) . . ?
O22 Na1 O2 100.03(9) . . ?
O21 Na1 C2 142.08(8) . . ?
O22 Na1 C2 106.63(8) . . ?
O2 Na1 C2 107.33(6) . . ?
O21 Na1 B1 110.64(8) . 2_665 ?
O22 Na1 B1 120.29(9) . 2_665 ?
O2 Na1 B1 129.32(6) . 2_665 ?
C2 Na1 B1 35.89(7) . 2_665 ?
O21 Na1 C1 168.91(7) . . ?
O22 Na1 C1 115.62(7) . . ?
O2 Na1 C1 77.28(6) . . ?
C2 Na1 C1 30.21(6) . . ?
B1 Na1 C1 58.87(6) 2_665 . ?
O21 Na1 C1 102.42(7) . 2_665 ?
O22 Na1 C1 151.94(9) . 2_665 ?
O2 Na1 C1 107.56(6) . 2_665 ?
C2 Na1 C1 60.47(6) . 2_665 ?
B1 Na1 C1 34.58(6) 2_665 2_665 ?
C1 Na1 C1 67.01(7) . 2_665 ?
O21 Na1 C2 115.27(7) . 2_665 ?
O22 Na1 C2 172.64(7) . 2_665 ?
O2 Na1 C2 79.27(6) . 2_665 ?
C2 Na1 C2 66.89(7) . 2_665 ?
B1 Na1 C2 56.75(6) 2_665 2_665 ?
C1 Na1 C2 57.03(6) . 2_665 ?
C1 Na1 C2 28.38(6) 2_665 2_665 ?
O21 Na1 B2 126.36(8) . . ?
O22 Na1 B2 124.33(9) . . ?
O2 Na1 B2 27.47(6) . . ?
C2 Na1 B2 86.76(7) . . ?
B1 Na1 B2 102.20(7) 2_665 . ?
C1 Na1 B2 57.35(6) . . ?
C1 Na1 B2 81.69(6) 2_665 . ?
C2 Na1 B2 53.43(6) 2_665 . ?
O21 Na1 B1 143.64(8) . . ?
O22 Na1 B1 141.67(8) . . ?
O2 Na1 B1 60.42(6) . . ?
C2 Na1 B1 57.00(6) . . ?
B1 Na1 B1 68.90(7) 2_665 . ?
C1 Na1 B1 32.84(6) . . ?
C1 Na1 B1 55.38(6) 2_665 . ?
C2 Na1 B1 32.11(6) 2_665 . ?
B2 Na1 B1 33.55(6) . . ?
O21 Na1 C22 23.69(8) . . ?
O22 Na1 C22 49.22(8) . . ?
O2 Na1 C22 116.15(10) . . ?
C2 Na1 C22 132.52(9) . . ?
B1 Na1 C22 113.40(10) 2_665 . ?
C1 Na1 C22 159.50(8) . . ?
C1 Na1 C22 118.80(9) 2_665 . ?
C2 Na1 C22 137.65(8) 2_665 . ?
B2 Na1 C22 140.39(10) . . ?
B1 Na1 C22 167.21(8) . . ?
C1 B1 C2 113.84(16) . 2_665 ?
C1 B1 B2 111.27(16) . . ?
C2 B1 B2 105.17(16) 2_665 . ?
C1 B1 Na1 76.91(10) . 2_665 ?
C2 B1 Na1 70.37(10) 2_665 2_665 ?
B2 B1 Na1 171.82(15) . 2_665 ?
C1 B1 Na1 67.37(10) . . ?
C2 B1 Na1 73.40(10) 2_665 . ?
B2 B1 Na1 73.21(10) . . ?
Na1 B1 Na1 111.10(7) 2_665 . ?
C1 B1 H1 110.0(12) . . ?
C2 B1 H1 107.5(12) 2_665 . ?
B2 B1 H1 108.9(11) . . ?
Na1 B1 H1 67.0(11) 2_665 . ?
Na1 B1 H1 177.2(12) . . ?
O1 B2 O2 109.04(17) . . ?
O1 B2 B1 128.88(18) . . ?
O2 B2 B1 121.86(17) . . ?
O1 B2 Na1 151.85(15) . . ?
O2 B2 Na1 50.41(9) . . ?
B1 B2 Na1 73.24(10) . . ?
B2 O1 C11 109.40(16) . . ?
B2 O2 C12 108.82(16) . . ?
B2 O2 Na1 102.11(12) . . ?
C12 O2 Na1 135.34(13) . . ?
C6 C1 C2 117.38(19) . . ?
C6 C1 B1 119.48(18) . . ?
C2 C1 B1 123.13(17) . . ?
C6 C1 Na1 123.27(13) . . ?
C2 C1 Na1 68.92(10) . . ?
B1 C1 Na1 79.79(11) . . ?
C6 C1 Na1 123.74(14) . 2_665 ?
C2 C1 Na1 81.51(11) . 2_665 ?
B1 C1 Na1 68.51(10) . 2_665 ?
Na1 C1 Na1 112.99(7) . 2_665 ?
C3 C2 C1 118.06(19) . . ?
C3 C2 B1 118.94(18) . 2_665 ?
C1 C2 B1 122.99(17) . 2_665 ?
C3 C2 Na1 117.71(13) . . ?
C1 C2 Na1 80.88(11) . . ?
B1 C2 Na1 73.75(10) 2_665 . ?
C3 C2 Na1 129.18(13) . 2_665 ?
C1 C2 Na1 70.12(11) . 2_665 ?
B1 C2 Na1 74.49(10) 2_665 2_665 ?
Na1 C2 Na1 113.11(7) . 2_665 ?
C4 C3 C2 123.0(2) . . ?
C4 C3 H3 118.5 . . ?
C2 C3 H3 118.5 . . ?
C3 C4 C5 119.0(2) . . ?
C3 C4 H4 120.5 . . ?
C5 C4 H4 120.5 . . ?
C4 C5 C6 119.8(2) . . ?
C4 C5 H5 120.1 . . ?
C6 C5 H5 120.1 . . ?
C5 C6 C1 122.7(2) . . ?
C5 C6 H6 118.7 . . ?
C1 C6 H6 118.7 . . ?
O1 C11 C14 109.10(19) . . ?
O1 C11 C13 105.7(2) . . ?
C14 C11 C13 110.5(2) . . ?
O1 C11 C12 102.04(15) . . ?
C14 C11 C12 114.5(2) . . ?
C13 C11 C12 114.1(2) . . ?
O2 C12 C15 108.89(19) . . ?
O2 C12 C16 106.49(19) . . ?
C15 C12 C16 110.9(2) . . ?
O2 C12 C11 101.84(16) . . ?
C15 C12 C11 114.6(2) . . ?
C16 C12 C11 113.3(2) . . ?
C11 C13 H13A 109.5 . . ?
C11 C13 H13B 109.5 . . ?
H13A C13 H13B 109.5 . . ?
C11 C13 H13C 109.5 . . ?
H13A C13 H13C 109.5 . . ?
H13B C13 H13C 109.5 . . ?
C11 C14 H14A 109.5 . . ?
C11 C14 H14B 109.5 . . ?
H14A C14 H14B 109.5 . . ?
C11 C14 H14C 109.5 . . ?
H14A C14 H14C 109.5 . . ?
H14B C14 H14C 109.5 . . ?
C12 C15 H15A 109.5 . . ?
C12 C15 H15B 109.5 . . ?
H15A C15 H15B 109.5 . . ?
C12 C15 H15C 109.5 . . ?
H15A C15 H15C 109.5 . . ?
H15B C15 H15C 109.5 . . ?
C12 C16 H16A 109.5 . . ?
C12 C16 H16B 109.5 . . ?
H16A C16 H16B 109.5 . . ?
C12 C16 H16C 109.5 . . ?
H16A C16 H16C 109.5 . . ?
H16B C16 H16C 109.5 . . ?
C22 O21 C21 113.8(3) . . ?
C22 O21 Na1 113.00(17) . . ?
C21 O21 Na1 119.38(19) . . ?
O21 C21 H21A 109.5 . . ?
O21 C21 H21B 109.5 . . ?
H21A C21 H21B 109.5 . . ?
O21 C21 H21C 109.5 . . ?
H21A C21 H21C 109.5 . . ?
H21B C21 H21C 109.5 . . ?
C23 O22 C24 119.7(3) . . ?
C23 O22 Na1 114.83(17) . . ?
C24 O22 Na1 124.2(2) . . ?
O21 C22 C23 116.9(3) . . ?
C23 C22 Na1 78.46(15) . . ?
O21 C22 H22A 108.1 . . ?
C23 C22 H22A 108.1 . . ?
Na1 C22 H22A 104.3 . . ?
O21 C22 H22B 108.1 . . ?
C23 C22 H22B 108.1 . . ?
Na1 C22 H22B 143.4 . . ?
H22A C22 H22B 107.3 . . ?
O22 C23 C22 115.3(2) . . ?
O22 C23 H23A 108.5 . . ?
C22 C23 H23A 108.5 . . ?
O22 C23 H23B 108.5 . . ?
C22 C23 H23B 108.5 . . ?
H23A C23 H23B 107.5 . . ?
O22 C24 H24A 109.5 . . ?
O22 C24 H24B 109.5 . . ?
H24A C24 H24B 109.5 . . ?
O22 C24 H24C 109.5 . . ?
H24A C24 H24C 109.5 . . ?
H24B C24 H24C 109.5 . . ?

loop_
_geom_bond_atom_site_label_1
_geom_bond_atom_site_label_2
_geom_bond_distance
_geom_bond_site_symmetry_2
_geom_bond_publ_flag
Na1 O21 2.3099(19) . ?
Na1 O22 2.317(2) . ?
Na1 O2 2.3359(16) . ?
Na1 C2 2.627(2) . ?
Na1 B1 2.678(2) 2_665 ?
Na1 C1 2.780(2) . ?
Na1 C1 2.803(2) 2_665 ?
Na1 C2 2.948(2) 2_665 ?
Na1 B2 2.964(2) . ?
Na1 B1 2.964(2) . ?
Na1 C22 3.100(3) . ?
B1 C1 1.633(3) . ?
B1 C2 1.635(3) 2_665 ?
B1 B2 1.711(3) . ?
B1 H1 1.18(2) . ?
B2 O1 1.379(3) . ?
B2 O2 1.398(3) . ?
O1 C11 1.454(2) . ?
O2 C12 1.457(2) . ?
C1 C6 1.415(3) . ?
C1 C2 1.417(3) . ?
C2 C3 1.416(3) . ?
C3 C4 1.374(4) . ?
C3 H3 0.9500 . ?
C4 C5 1.380(4) . ?
C4 H4 0.9500 . ?
C5 C6 1.384(4) . ?
C5 H5 0.9500 . ?
C6 H6 0.9500 . ?
C11 C14 1.511(3) . ?
C11 C13 1.518(4) . ?
C11 C12 1.545(3) . ?
C12 C15 1.518(3) . ?
C12 C16 1.521(4) . ?
C13 H13A 0.9800 . ?
C13 H13B 0.9800 . ?
C13 H13C 0.9800 . ?
C14 H14A 0.9800 . ?
C14 H14B 0.9800 . ?
C14 H14C 0.9800 . ?
C15 H15A 0.9800 . ?
C15 H15B 0.9800 . ?
C15 H15C 0.9800 . ?
C16 H16A 0.9800 . ?
C16 H16B 0.9800 . ?
C16 H16C 0.9800 . ?
O21 C22 1.353(3) . ?
O21 C21 1.411(4) . ?
C21 H21A 0.9800 . ?
C21 H21B 0.9800 . ?
C21 H21C 0.9800 . ?
O22 C23 1.364(3) . ?
O22 C24 1.376(4) . ?
C22 C23 1.435(5) . ?
C22 H22A 0.9900 . ?
C22 H22B 0.9900 . ?
C23 H23A 0.9900 . ?
C23 H23B 0.9900 . ?
C24 H24A 0.9800 . ?
C24 H24B 0.9800 . ?
C24 H24C 0.9800 . ?

loop_
_geom_torsion_atom_site_label_1
_geom_torsion_atom_site_label_2
_geom_torsion_atom_site_label_3
_geom_torsion_atom_site_label_4
_geom_torsion
_geom_torsion_site_symmetry_1
_geom_torsion_site_symmetry_2
_geom_torsion_site_symmetry_3
_geom_torsion_site_symmetry_4
_geom_torsion_publ_flag
C1 B1 B2 O1 143.2(2) . . . . ?
C2 B1 B2 O1 -93.1(2) 2_665 . . . ?
Na1 B1 B2 O1 -160.0(2) . . . . ?
C1 B1 B2 O2 -42.8(3) . . . . ?
C2 B1 B2 O2 80.9(2) 2_665 . . . ?
Na1 B1 B2 O2 13.89(18) . . . . ?
C1 B1 B2 Na1 -56.72(13) . . . . ?
C2 B1 B2 Na1 66.99(12) 2_665 . . . ?
O2 B2 O1 C11 10.0(2) . . . . ?
B1 B2 O1 C11 -175.4(2) . . . . ?
Na1 B2 O1 C11 48.4(4) . . . . ?
O1 B2 O2 C12 10.3(2) . . . . ?
B1 B2 O2 C12 -164.69(19) . . . . ?
Na1 B2 O2 C12 -147.33(18) . . . . ?
O1 B2 O2 Na1 157.66(14) . . . . ?
B1 B2 O2 Na1 -17.4(2) . . . . ?
C2 B1 C1 C6 178.91(17) 2_665 . . . ?
B2 B1 C1 C6 -62.5(2) . . . . ?
Na1 B1 C1 C6 117.59(17) 2_665 . . . ?
Na1 B1 C1 C6 -122.58(17) . . . . ?
C2 B1 C1 C2 -2.1(3) 2_665 . . . ?
B2 B1 C1 C2 116.48(19) . . . . ?
Na1 B1 C1 C2 -63.47(16) 2_665 . . . ?
Na1 B1 C1 C2 56.35(16) . . . . ?
C2 B1 C1 Na1 -58.50(14) 2_665 . . . ?
B2 B1 C1 Na1 60.12(14) . . . . ?
Na1 B1 C1 Na1 -119.83(6) 2_665 . . . ?
C2 B1 C1 Na1 61.33(13) 2_665 . . 2_665 ?
B2 B1 C1 Na1 179.95(16) . . . 2_665 ?
Na1 B1 C1 Na1 119.83(6) . . . 2_665 ?
C6 C1 C2 C3 0.9(3) . . . . ?
B1 C1 C2 C3 -178.02(17) . . . . ?
Na1 C1 C2 C3 -116.62(17) . . . . ?
Na1 C1 C2 C3 124.65(16) 2_665 . . . ?
C6 C1 C2 B1 -178.70(17) . . . 2_665 ?
B1 C1 C2 B1 2.3(3) . . . 2_665 ?
Na1 C1 C2 B1 63.75(15) . . . 2_665 ?
Na1 C1 C2 B1 -54.98(16) 2_665 . . 2_665 ?
C6 C1 C2 Na1 117.55(16) . . . . ?
B1 C1 C2 Na1 -61.41(16) . . . . ?
Na1 C1 C2 Na1 -118.73(6) 2_665 . . . ?
C6 C1 C2 Na1 -123.72(17) . . . 2_665 ?
B1 C1 C2 Na1 57.33(15) . . . 2_665 ?
Na1 C1 C2 Na1 118.73(6) . . . 2_665 ?
C1 C2 C3 C4 -0.3(3) . . . . ?
B1 C2 C3 C4 179.36(19) 2_665 . . . ?
Na1 C2 C3 C4 -94.7(2) . . . . ?
Na1 C2 C3 C4 86.1(3) 2_665 . . . ?
C2 C3 C4 C5 -0.9(3) . . . . ?
C3 C4 C5 C6 1.5(4) . . . . ?
C4 C5 C6 C1 -0.8(3) . . . . ?
C2 C1 C6 C5 -0.4(3) . . . . ?
B1 C1 C6 C5 178.59(19) . . . . ?
Na1 C1 C6 C5 81.3(2) . . . . ?
Na1 C1 C6 C5 -98.8(2) 2_665 . . . ?
B2 O1 C11 C14 -146.1(2) . . . . ?
B2 O1 C11 C13 95.1(2) . . . . ?
B2 O1 C11 C12 -24.5(2) . . . . ?
B2 O2 C12 C15 -146.0(2) . . . . ?
Na1 O2 C12 C15 82.6(3) . . . . ?
B2 O2 C12 C16 94.3(2) . . . . ?
Na1 O2 C12 C16 -37.0(3) . . . . ?
B2 O2 C12 C11 -24.6(2) . . . . ?
Na1 O2 C12 C11 -155.92(14) . . . . ?
O1 C11 C12 O2 28.9(2) . . . . ?
C14 C11 C12 O2 146.6(2) . . . . ?
C13 C11 C12 O2 -84.5(2) . . . . ?
O1 C11 C12 C15 146.3(2) . . . . ?
C14 C11 C12 C15 -96.0(3) . . . . ?
C13 C11 C12 C15 32.9(3) . . . . ?
O1 C11 C12 C16 -85.0(2) . . . . ?
C14 C11 C12 C16 32.7(3) . . . . ?
C13 C11 C12 C16 161.5(2) . . . . ?
C21 O21 C22 C23 170.6(3) . . . . ?
Na1 O21 C22 C23 30.2(4) . . . . ?
C21 O21 C22 Na1 140.4(3) . . . . ?
C24 O22 C23 C22 -174.8(4) . . . . ?
Na1 O22 C23 C22 17.5(4) . . . . ?
O21 C22 C23 O22 -32.6(5) . . . . ?
Na1 C22 C23 O22 -12.0(3) . . . . ?
